data_1513031
loop_
_publ_author_name
'Li Li'
'Fugen Yuan'
'Tingting Li'
'Yuan Zhou'
'Manman Zhang'

_publ_section_title
;
 Synthesis and crystal structures of cerium(IV) complexes with
 8-quinolinolate and amine bis(phenolate) ligands
;
_journal_name_full
;
Inorganica Chimica Acta
;
_journal_page_first 69
_journal_page_last 74
_journal_paper_doi 10.1016/j.ica.2012.11.020
_journal_volume 397
_journal_year 2013
_chemical_formula_sum 'C36 H24 Ce N4 O4'
_chemical_formula_weight 716.71
_space_group_IT_number 14
_symmetry_cell_setting monoclinic
_symmetry_space_group_name_Hall '-P 2ybc'
_symmetry_space_group_name_H-M 'P 1 21/c 1'
_atom_sites_solution_hydrogens geom
_atom_sites_solution_primary direct
_atom_sites_solution_secondary difmap
_cell_angle_alpha 90.00
_cell_angle_beta 106.783(4)
_cell_angle_gamma 90.00
_cell_formula_units_Z 2
_cell_length_a 9.986(4)
_cell_length_b 9.778(4)
_cell_length_c 16.200(6)
_cell_measurement_reflns_used 3762
_cell_measurement_temperature 296(2)
_cell_measurement_theta_max 23.22
_cell_measurement_theta_min 2.46
_cell_volume 1514.4(10)
_computing_cell_refinement 'Bruker SMART'
_computing_data_collection 'Bruker SMART'
_computing_data_reduction 'Bruker SAINT'
_computing_molecular_graphics 'Bruker SHELXTL'
_computing_publication_material 'Bruker SHELXTL'
_computing_structure_refinement 'SHELXL-97 (Sheldrick, 1997)'
_computing_structure_solution 'SHELXS-97 (Sheldrick, 1990)'
_diffrn_ambient_temperature 296(2)
_diffrn_measured_fraction_theta_full 0.993
_diffrn_measured_fraction_theta_max 0.993
_diffrn_measurement_device_type 'CCD area detector'
_diffrn_measurement_method 'phi and omega scans'
_diffrn_radiation_monochromator graphite
_diffrn_radiation_source 'fine-focus sealed tube'
_diffrn_radiation_type MoK\a
_diffrn_radiation_wavelength 0.71073
_diffrn_reflns_av_R_equivalents 0.0366
_diffrn_reflns_av_sigmaI/netI 0.0356
_diffrn_reflns_limit_h_max 12
_diffrn_reflns_limit_h_min -12
_diffrn_reflns_limit_k_max 12
_diffrn_reflns_limit_k_min -11
_diffrn_reflns_limit_l_max 20
_diffrn_reflns_limit_l_min -20
_diffrn_reflns_number 12761
_diffrn_reflns_theta_full 27.55
_diffrn_reflns_theta_max 27.55
_diffrn_reflns_theta_min 2.13
_exptl_absorpt_coefficient_mu 1.550
_exptl_absorpt_correction_T_max 0.8480
_exptl_absorpt_correction_T_min 0.6887
_exptl_absorpt_correction_type none
_exptl_crystal_colour 'black brown'
_exptl_crystal_density_diffrn 1.572
_exptl_crystal_density_method 'not measured'
_exptl_crystal_description prism
_exptl_crystal_F_000 716
_exptl_crystal_size_max 0.26
_exptl_crystal_size_mid 0.18
_exptl_crystal_size_min 0.11
_refine_diff_density_max 1.036
_refine_diff_density_min -0.953
_refine_diff_density_rms 0.127
_refine_ls_extinction_method none
_refine_ls_goodness_of_fit_ref 1.140
_refine_ls_hydrogen_treatment constr
_refine_ls_matrix_type full
_refine_ls_number_parameters 226
_refine_ls_number_reflns 3468
_refine_ls_number_restraints 338
_refine_ls_restrained_S_all 1.172
_refine_ls_R_factor_all 0.0892
_refine_ls_R_factor_gt 0.0643
_refine_ls_shift/su_max 0.000
_refine_ls_shift/su_mean 0.000
_refine_ls_structure_factor_coef Fsqd
_refine_ls_weighting_details 'calc w=1/[\s^2^(Fo^2^)+(0.0802P)^2^+5.9384P] where P=(Fo^2^+2Fc^2^)/3'
_refine_ls_weighting_scheme calc
_refine_ls_wR_factor_gt 0.1656
_refine_ls_wR_factor_ref 0.1812
_reflns_number_gt 2428
_reflns_number_total 3468
_reflns_threshold_expression >2sigma(I)
_cod_data_source_file ICA-2013-397-69-74-1.cif
_cod_data_source_block t
_cod_original_sg_symbol_H-M 'P 21/c'
_cod_database_code 1513031

loop_
_symmetry_equiv_pos_as_xyz
'x, y, z'
'-x, y+1/2, -z+1/2'
'-x, -y, -z'
'x, -y-1/2, z-1/2'

loop_
_atom_site_label
_atom_site_type_symbol
_atom_site_fract_x
_atom_site_fract_y
_atom_site_fract_z
_atom_site_U_iso_or_equiv
_atom_site_adp_type
_atom_site_occupancy
_atom_site_symmetry_multiplicity
_atom_site_calc_flag
_atom_site_refinement_flags
_atom_site_disorder_assembly
_atom_site_disorder_group
Ce1 Ce 1.0000 0.0000 0.0000 0.0396(2) Uani 1 2 d SU . .
O1 O 1.1855(11) 0.0340(11) 0.1174(7) 0.054(3) Uani 0.50 1 d PDU A .
O1' O 1.1068(10) 0.0734(11) -0.0923(7) 0.051(2) Uani 0.50 1 d PDU A .
O2 O 0.9275(13) 0.1770(10) -0.0922(7) 0.059(3) Uani 0.50 1 d PDU A .
O2' O 0.9981(11) 0.1161(10) 0.1175(6) 0.048(2) Uani 0.50 1 d PDU A .
N1 N 1.2817(12) 0.0790(13) 0.0990(8) 0.138(6) Uani 0.50 1 d PU A 1
C1 C 1.2817(12) 0.0790(13) 0.0990(8) 0.138(6) Uani 0.50 1 d PDU A 2
N1' N 1.2359(10) 0.0862(12) -0.0501(8) 0.129(5) Uani 0.50 1 d PU A 1
C1' C 1.2359(10) 0.0862(12) -0.0501(8) 0.129(5) Uani 0.50 1 d PDU A 2
N2 N 0.8839(9) 0.2675(11) -0.0517(6) 0.129(5) Uani 0.50 1 d PU A 1
C10 C 0.8839(9) 0.2675(11) -0.0517(6) 0.129(5) Uani 0.50 1 d PDU A 2
N2' N 0.9460(10) 0.2335(9) 0.0978(7) 0.129(5) Uani 0.50 1 d PU A 1
C10' C 0.9460(10) 0.2335(9) 0.0978(7) 0.129(5) Uani 0.50 1 d PDU A 2
C2 C 1.3777(16) 0.109(2) 0.1779(11) 0.180(6) Uani 1 1 d DU . .
H2 H 1.3539 0.0853 0.2274 0.217 Uiso 1 1 calc R A 1
C3 C 1.5061(17) 0.173(2) 0.1891(11) 0.173(5) Uani 1 1 d DU A .
H3 H 1.5641 0.1915 0.2440 0.208 Uiso 1 1 calc R . .
C4 C 1.5460(14) 0.2071(18) 0.1167(8) 0.139(4) Uani 1 1 d DU . .
H4 H 1.6288 0.2546 0.1220 0.167 Uiso 1 1 calc R A .
C5 C 1.4603(9) 0.1695(12) 0.0359(8) 0.099(3) Uani 1 1 d DU A .
C6 C 1.5008(13) 0.2041(15) -0.0364(8) 0.116(3) Uani 1 1 d DU . .
H6 H 1.5865 0.2460 -0.0311 0.139 Uiso 1 1 calc R A .
C7 C 1.4104(13) 0.1745(17) -0.1166(10) 0.143(4) Uani 1 1 d DU A .
H7 H 1.4360 0.1914 -0.1665 0.172 Uiso 1 1 calc R . .
C8 C 1.2808(15) 0.1191(18) -0.1211(10) 0.162(5) Uani 1 1 d DU . .
H8 H 1.2196 0.1029 -0.1755 0.194 Uiso 1 1 calc R A 1
C9 C 1.3302(8) 0.1123(9) 0.0295(7) 0.081(3) Uani 1 1 d DU . .
C11 C 0.8266(15) 0.3536(13) -0.1209(9) 0.132(4) Uani 1 1 d DU . .
H11 H 0.8230 0.3212 -0.1755 0.158 Uiso 1 1 calc R A 1
C12 C 0.7742(17) 0.4835(13) -0.1160(8) 0.119(4) Uani 1 1 d DU A .
H12 H 0.7370 0.5370 -0.1647 0.143 Uiso 1 1 calc R . .
C13 C 0.7806(13) 0.5285(11) -0.0339(6) 0.089(3) Uani 1 1 d DU . .
H13 H 0.7462 0.6148 -0.0273 0.107 Uiso 1 1 calc R A .
C14 C 0.8370(9) 0.4488(7) 0.0390(5) 0.0644(18) Uani 1 1 d DU A .
C15 C 0.8437(13) 0.4904(10) 0.1222(5) 0.087(3) Uani 1 1 d DU . .
H15 H 0.8085 0.5756 0.1307 0.105 Uiso 1 1 calc R A .
C16 C 0.9018(13) 0.4070(13) 0.1924(8) 0.121(4) Uani 1 1 d DU A .
H16 H 0.9058 0.4361 0.2477 0.145 Uiso 1 1 calc R . .
C17 C 0.9539(16) 0.2800(14) 0.1799(9) 0.139(5) Uani 1 1 d DU . .
H17 H 0.9949 0.2250 0.2273 0.167 Uiso 1 1 calc R A 1
C18 C 0.8880(8) 0.3195(7) 0.0286(5) 0.068(2) Uani 1 1 d DU . .

loop_
_atom_site_aniso_label
_atom_site_aniso_U_11
_atom_site_aniso_U_22
_atom_site_aniso_U_33
_atom_site_aniso_U_23
_atom_site_aniso_U_13
_atom_site_aniso_U_12
Ce1 0.0409(3) 0.0369(3) 0.0412(3) -0.0035(3) 0.0121(2) 0.0035(2)
O1 0.046(6) 0.058(7) 0.052(6) -0.012(5) 0.003(5) -0.004(5)
O1' 0.049(6) 0.049(6) 0.060(7) -0.001(5) 0.024(5) 0.000(5)
O2 0.086(8) 0.039(6) 0.049(6) -0.003(5) 0.013(6) 0.016(6)
O2' 0.061(6) 0.039(5) 0.042(6) -0.006(4) 0.010(5) 0.008(5)
N1 0.099(8) 0.093(9) 0.265(17) 0.036(10) 0.122(10) 0.039(7)
C1 0.099(8) 0.093(9) 0.265(17) 0.036(10) 0.122(10) 0.039(7)
N1' 0.057(6) 0.095(9) 0.226(15) -0.079(10) 0.028(8) 0.012(5)
C1' 0.057(6) 0.095(9) 0.226(15) -0.079(10) 0.028(8) 0.012(5)
N2 0.052(5) 0.104(8) 0.235(15) -0.111(9) 0.050(7) -0.014(5)
C10 0.052(5) 0.104(8) 0.235(15) -0.111(9) 0.050(7) -0.014(5)
N2' 0.051(5) 0.039(5) 0.275(16) 0.029(8) 0.012(8) 0.005(4)
C10' 0.051(5) 0.039(5) 0.275(16) 0.029(8) 0.012(8) 0.005(4)
C2 0.156(10) 0.220(13) 0.178(11) 0.018(11) 0.069(10) 0.027(10)
C3 0.137(9) 0.205(11) 0.171(8) 0.002(9) 0.035(8) 0.029(9)
C4 0.085(6) 0.159(8) 0.169(8) -0.022(8) 0.028(6) 0.015(6)
C5 0.056(4) 0.089(6) 0.159(7) -0.013(6) 0.042(5) 0.005(4)
C6 0.085(6) 0.106(7) 0.171(7) 0.005(7) 0.062(5) 0.012(5)
C7 0.126(8) 0.147(9) 0.163(8) -0.004(8) 0.051(7) 0.042(8)
C8 0.122(8) 0.170(11) 0.174(10) -0.034(10) 0.014(9) 0.046(9)
C9 0.055(4) 0.048(5) 0.148(8) -0.004(5) 0.041(5) 0.013(4)
C11 0.112(9) 0.177(11) 0.112(8) -0.061(8) 0.041(7) -0.022(8)
C12 0.106(7) 0.153(9) 0.097(6) -0.012(7) 0.027(6) -0.013(6)
C13 0.086(6) 0.087(6) 0.093(5) 0.002(5) 0.022(5) 0.009(5)
C14 0.063(4) 0.046(3) 0.089(4) -0.012(4) 0.030(4) 0.001(3)
C15 0.092(6) 0.085(6) 0.090(5) -0.014(4) 0.034(5) -0.012(5)
C16 0.106(7) 0.136(8) 0.111(6) 0.021(7) 0.015(6) -0.034(7)
C17 0.108(8) 0.133(9) 0.151(9) 0.061(8) -0.004(8) -0.031(7)
C18 0.043(4) 0.046(4) 0.112(6) -0.022(4) 0.017(4) -0.006(3)

loop_
_atom_type_symbol
_atom_type_description
_atom_type_scat_dispersion_real
_atom_type_scat_dispersion_imag
_atom_type_scat_source
C C 0.0033 0.0016 'International Tables Vol C Tables 4.2.6.8 and 6.1.1.4'
H H 0.0000 0.0000 'International Tables Vol C Tables 4.2.6.8 and 6.1.1.4'
N N 0.0061 0.0033 'International Tables Vol C Tables 4.2.6.8 and 6.1.1.4'
O O 0.0106 0.0060 'International Tables Vol C Tables 4.2.6.8 and 6.1.1.4'
Ce Ce -0.2486 2.6331 'International Tables Vol C Tables 4.2.6.8 and 6.1.1.4'

loop_
_geom_angle_atom_site_label_1
_geom_angle_atom_site_label_2
_geom_angle_atom_site_label_3
_geom_angle
_geom_angle_site_symmetry_1
_geom_angle_site_symmetry_3
O1' Ce1 O1' 180.0(7) . 3_755
O1' Ce1 O2' 57.1(4) . 3_755
O1' Ce1 O2' 122.9(4) 3_755 3_755
O1' Ce1 O2' 122.9(4) . .
O1' Ce1 O2' 57.1(4) 3_755 .
O2' Ce1 O2' 180.0(3) 3_755 .
O1' Ce1 O2 55.0(4) . .
O1' Ce1 O2 125.0(4) 3_755 .
O2' Ce1 O2 84.6(4) 3_755 .
O2' Ce1 O2 95.4(4) . .
O1' Ce1 O2 125.0(4) . 3_755
O1' Ce1 O2 55.0(4) 3_755 3_755
O2' Ce1 O2 95.4(4) 3_755 3_755
O2' Ce1 O2 84.6(4) . 3_755
O2 Ce1 O2 180.0(6) . 3_755
O1' Ce1 O1 85.2(4) . 3_755
O1' Ce1 O1 94.8(4) 3_755 3_755
O2' Ce1 O1 54.0(4) 3_755 3_755
O2' Ce1 O1 126.0(4) . 3_755
O2 Ce1 O1 62.0(4) . 3_755
O2 Ce1 O1 118.0(4) 3_755 3_755
O1' Ce1 O1 94.8(4) . .
O1' Ce1 O1 85.2(4) 3_755 .
O2' Ce1 O1 126.0(4) 3_755 .
O2' Ce1 O1 54.0(4) . .
O2 Ce1 O1 118.0(4) . .
O2 Ce1 O1 62.0(4) 3_755 .
O1 Ce1 O1 180.0(5) 3_755 .
O1' Ce1 C1' 154.3(4) . 3_755
O1' Ce1 C1' 25.7(4) 3_755 3_755
O2' Ce1 C1' 107.9(3) 3_755 3_755
O2' Ce1 C1' 72.1(3) . 3_755
O2 Ce1 C1' 106.4(4) . 3_755
O2 Ce1 C1' 73.6(4) 3_755 3_755
O1 Ce1 C1' 69.5(4) 3_755 3_755
O1 Ce1 C1' 110.5(4) . 3_755
O1' Ce1 C10' 71.5(3) . 3_755
O1' Ce1 C10' 108.5(3) 3_755 3_755
O2' Ce1 C10' 23.9(3) 3_755 3_755
O2' Ce1 C10' 156.1(3) . 3_755
O2 Ce1 C10' 108.3(3) . 3_755
O2 Ce1 C10' 71.7(3) 3_755 3_755
O1 Ce1 C10' 70.3(3) 3_755 3_755
O1 Ce1 C10' 109.7(3) . 3_755
C1' Ce1 C10' 102.8(3) 3_755 3_755
N1 O1 C2 41.7(6) . .
N1 O1 Ce1 112.0(10) . .
C2 O1 Ce1 153.1(9) . .
N1' O1' C8 44.3(5) . .
N1' O1' Ce1 106.4(9) . .
C8 O1' Ce1 150.4(8) . .
N2 O2 C11 43.8(5) . .
N2 O2 Ce1 106.8(8) . .
C11 O2 Ce1 149.7(7) . .
N2' O2' C17 43.0(5) . .
N2' O2' Ce1 110.6(8) . .
C17 O2' Ce1 153.6(7) . .
O1 N1 C9 143.1(13) . .
O1 N1 C2 104.2(11) . .
C9 N1 C2 112.7(13) . .
O1 N1 Ce1 46.1(7) . .
C9 N1 Ce1 97.1(7) . .
C2 N1 Ce1 149.7(9) . .
C9 N1' C8 115.7(12) . .
C9 N1' O1' 145.6(11) . .
C8 N1' O1' 95.6(10) . .
C9 N1' Ce1 100.7(7) . .
C8 N1' Ce1 143.2(9) . .
O1' N1' Ce1 48.0(6) . .
C11 N2 O2 97.5(9) . .
C11 N2 C18 115.4(10) . .
O2 N2 C18 146.1(11) . .
C11 N2 Ce1 145.4(7) . .
O2 N2 Ce1 48.7(6) . .
C18 N2 Ce1 99.2(6) . .
C17 N2' O2' 98.6(9) . .
C17 N2' C18 118.1(10) . .
O2' N2' C18 143.3(11) . .
C17 N2' Ce1 144.1(8) . .
O2' N2' Ce1 45.5(6) . .
C18 N2' Ce1 97.8(6) . .
C3 C2 N1 125.5(18) . .
C3 C2 O1 159.4(17) . .
N1 C2 O1 34.1(6) . .
C3 C2 H2 117.2 . .
N1 C2 H2 117.2 . .
O1 C2 H2 83.2 . .
C4 C3 C2 118.7(18) . .
C4 C3 H3 120.7 . .
C2 C3 H3 120.7 . .
C3 C4 C5 118.8(15) . .
C3 C4 H4 120.6 . .
C5 C4 H4 120.6 . .
C4 C5 C6 118.7(11) . .
C4 C5 C9 119.0(11) . .
C6 C5 C9 121.9(11) . .
C7 C6 C5 118.2(14) . .
C7 C6 H6 120.9 . .
C5 C6 H6 120.9 . .
C6 C7 C8 118.6(16) . .
C6 C7 H7 120.7 . .
C8 C7 H7 120.7 . .
N1' C8 C7 124.6(16) . .
N1' C8 O1' 40.1(6) . .
C7 C8 O1' 161.4(15) . .
N1' C8 H8 117.7 . .
C7 C8 H8 117.7 . .
O1' C8 H8 78.7 . .
N1' C9 N1 114.2(10) . .
N1' C9 C5 120.9(10) . .
N1 C9 C5 124.8(10) . .
N2 C11 C12 125.8(13) . .
N2 C11 O2 38.7(5) . .
C12 C11 O2 163.5(12) . .
N2 C11 H11 117.1 . .
C12 C11 H11 117.1 . .
O2 C11 H11 78.7 . .
C11 C12 C13 115.6(13) . .
C11 C12 H12 122.2 . .
C13 C12 H12 122.2 . .
C12 C13 C14 122.2(11) . .
C12 C13 H13 118.9 . .
C14 C13 H13 118.9 . .
C15 C14 C18 117.8(8) . .
C15 C14 C13 123.7(8) . .
C18 C14 C13 118.6(8) . .
C16 C15 C14 121.1(11) . .
C16 C15 H15 119.5 . .
C14 C15 H15 119.5 . .
C17 C16 C15 119.7(14) . .
C17 C16 H16 120.2 . .
C15 C16 H16 120.2 . .
N2' C17 C16 121.0(14) . .
N2' C17 O2' 38.4(5) . .
C16 C17 O2' 159.3(12) . .
N2' C17 H17 119.5 . .
C16 C17 H17 119.5 . .
O2' C17 H17 81.1 . .
N2' C18 N2 115.3(9) . .
N2' C18 C14 122.4(8) . .
N2 C18 C14 122.3(8) . .

loop_
_geom_bond_atom_site_label_1
_geom_bond_atom_site_label_2
_geom_bond_distance
_geom_bond_site_symmetry_2
Ce1 O1' 2.193(9) .
Ce1 O1' 2.193(9) 3_755
Ce1 O2' 2.222(9) 3_755
Ce1 O2' 2.222(9) .
Ce1 O2 2.263(10) .
Ce1 O2 2.263(10) 3_755
Ce1 O1 2.263(10) 3_755
Ce1 O1 2.263(10) .
Ce1 C1' 2.833(12) 3_755
Ce1 C10' 2.916(11) 3_755
O1 N1 1.170(14) .
O1 C2 2.026(14) .
O1' N1' 1.279(13) .
O1' C8 1.976(13) .
O2 N2 1.251(12) .
O2 C11 1.985(13) .
O2' N2' 1.262(12) .
O2' C17 2.010(13) .
N1 C9 1.387(5) .
N1 C2 1.390(5) .
N1' C9 1.384(5) .
N1' C8 1.386(5) .
N2 C11 1.386(5) .
N2 C18 1.387(5) .
N2' C17 1.386(5) .
N2' C18 1.387(5) .
C2 C3 1.387(5) .
C2 H2 0.9300 .
C3 C4 1.384(5) .
C3 H3 0.9300 .
C4 C5 1.391(5) .
C4 H4 0.9300 .
C5 C6 1.388(5) .
C5 C9 1.390(4) .
C6 C7 1.381(5) .
C6 H6 0.9300 .
C7 C8 1.386(5) .
C7 H7 0.9300 .
C8 H8 0.9300 .
C11 C12 1.385(5) .
C11 H11 0.9300 .
C12 C13 1.385(5) .
C12 H12 0.9300 .
C13 C14 1.391(5) .
C13 H13 0.9300 .
C14 C15 1.389(5) .
C14 C18 1.391(4) .
C15 C16 1.384(5) .
C15 H15 0.9300 .
C16 C17 1.383(5) .
C16 H16 0.9300 .
C17 H17 0.9300 .
